data_2203421
loop_
_publ_author_name
'Jonathan D Crane'
'Matthew Whittingham'

_publ_section_title
;
 Tris(1,1,5,5-tetramethyl-2-thiobiuretato)cobalt(III)
;
_journal_issue 4
_journal_name_full 'Acta Crystallographica Section E'
_journal_page_first m350
_journal_page_last m351
_journal_paper_doi 10.1107/S1600536804004696
_journal_volume 60
_journal_year 2004
_chemical_formula_iupac '[Co (C6 H12 N3 O1 S1)3]'
_chemical_formula_moiety 'C18 H36 Co N9 O3 S3'
_chemical_formula_sum 'C18 H36 Co N9 O3 S3'
_chemical_formula_weight 581.67
_chemical_name_systematic
;
Tris(1,1,5,5-tetramethyl-2-thiobiuretato)cobalt(III)
;
_space_group_IT_number 14
_symmetry_cell_setting monoclinic
_symmetry_space_group_name_Hall '-P 2ybc'
_symmetry_space_group_name_H-M 'P 1 21/c 1'
_atom_sites_solution_hydrogens geom
_atom_sites_solution_primary direct
_atom_sites_solution_secondary difmap
_cell_angle_alpha 90.00
_cell_angle_beta 106.665(7)
_cell_angle_gamma 90.00
_cell_formula_units_Z 4
_cell_length_a 13.1635(11)
_cell_length_b 12.1355(7)
_cell_length_c 18.0309(16)
_cell_measurement_reflns_used 17726
_cell_measurement_temperature 150(2)
_cell_measurement_theta_max 30
_cell_measurement_theta_min 2.81
_cell_volume 2759.4(4)
_computing_cell_refinement X-AREA
_computing_data_collection 'X-AREA (Stoe & Cie, 2001)'
_computing_data_reduction 'X-RED (Stoe & Cie, 2001)'
_computing_molecular_graphics 'ORTEP-3 for Windows (Farrugia, 1997)'
_computing_publication_material WinGX
_computing_structure_refinement 'SHELXL97 (Sheldrick, 1997)'
_computing_structure_solution 'X-STEP32 (Stoe & Cie, 2001) and WinGX (Farrugia, 1999)'
_diffrn_ambient_temperature 150(2)
_diffrn_measured_fraction_theta_full 0.999
_diffrn_measured_fraction_theta_max 0.999
_diffrn_measurement_device_type 'Stoe IPDS-II area-detector'
_diffrn_measurement_method '\f and \w'
_diffrn_radiation_monochromator graphite
_diffrn_radiation_source 'fine-focus sealed tube'
_diffrn_radiation_type MoK\a
_diffrn_radiation_wavelength 0.71073
_diffrn_reflns_av_R_equivalents 0.0604
_diffrn_reflns_av_sigmaI/netI 0.0734
_diffrn_reflns_limit_h_max 18
_diffrn_reflns_limit_h_min -18
_diffrn_reflns_limit_k_max 17
_diffrn_reflns_limit_k_min -14
_diffrn_reflns_limit_l_max 25
_diffrn_reflns_limit_l_min -25
_diffrn_reflns_number 28286
_diffrn_reflns_theta_full 30.00
_diffrn_reflns_theta_max 30.00
_diffrn_reflns_theta_min 2.81
_diffrn_standards_decay_% 0
_diffrn_standards_interval_count 0
_diffrn_standards_interval_time 0
_diffrn_standards_number 0
_exptl_absorpt_coefficient_mu 0.886
_exptl_absorpt_correction_T_max 0.8202
_exptl_absorpt_correction_T_min 0.5326
_exptl_absorpt_correction_type numerical
_exptl_absorpt_process_details '(X-SHAPE; Stoe & Cie, 2001)'
_exptl_crystal_colour green
_exptl_crystal_density_diffrn 1.400
_exptl_crystal_density_method 'not measured'
_exptl_crystal_description plate
_exptl_crystal_F_000 1224
_exptl_crystal_size_max 0.55
_exptl_crystal_size_mid 0.45
_exptl_crystal_size_min 0.10
_refine_diff_density_max 0.381
_refine_diff_density_min -0.525
_refine_ls_extinction_method none
_refine_ls_goodness_of_fit_ref 0.803
_refine_ls_hydrogen_treatment constr
_refine_ls_matrix_type full
_refine_ls_number_parameters 319
_refine_ls_number_reflns 8038
_refine_ls_number_restraints 1
_refine_ls_restrained_S_all 0.803
_refine_ls_R_factor_all 0.0643
_refine_ls_R_factor_gt 0.0328
_refine_ls_shift/su_max 0.002
_refine_ls_shift/su_mean 0.000
_refine_ls_structure_factor_coef Fsqd
_refine_ls_weighting_details 'calc w = 1/[\s^2^(Fo^2^)+(0.0316P)^2^] where P = (Fo^2^+2Fc^2^)/3'
_refine_ls_weighting_scheme calc
_refine_ls_wR_factor_gt 0.0652
_refine_ls_wR_factor_ref 0.0696
_reflns_number_gt 5023
_reflns_number_total 8038
_reflns_threshold_expression I>2\s(I)
_cod_data_source_file dn6127.cif
_cod_data_source_block I
_cod_original_sg_symbol_H-M 'P 21/c'
_cod_database_code 2203421
_cod_database_fobs_code 2203421

loop_
_symmetry_equiv_pos_as_xyz
'x, y, z'
'-x, y+1/2, -z+1/2'
'-x, -y, -z'
'x, -y-1/2, z-1/2'

loop_
_atom_site_label
_atom_site_fract_x
_atom_site_fract_y
_atom_site_fract_z
_atom_site_U_iso_or_equiv
_atom_site_adp_type
_atom_site_calc_flag
_atom_site_refinement_flags
_atom_site_occupancy
_atom_site_type_symbol
Co1 0.706899(19) 0.261083(18) -0.084441(13) 0.01921(6) Uani d . 1 Co
S1 0.77837(4) 0.42502(4) -0.08717(3) 0.02184(9) Uani d . 1 S
S2 0.57314(4) 0.34392(4) -0.05581(3) 0.02404(10) Uani d . 1 S
S3 0.79454(4) 0.25205(4) 0.03928(2) 0.03102(11) Uani d . 1 S
O1 0.81847(10) 0.18509(11) -0.11452(8) 0.0286(3) Uani d U 1 O
O2 0.63277(9) 0.27193(10) -0.19483(6) 0.0197(2) Uani d . 1 O
O3 0.64271(11) 0.11928(10) -0.08800(7) 0.0280(3) Uani d . 1 O
N1 0.96002(12) 0.31143(14) -0.09102(9) 0.0271(3) Uani d . 1 N
N2 0.95780(12) 0.49703(14) -0.10407(9) 0.0293(4) Uani d . 1 N
N3 0.98436(14) 0.12528(15) -0.08977(12) 0.0406(4) Uani d . 1 N
N4 0.45459(11) 0.25483(12) -0.19551(8) 0.0227(3) Uani d . 1 N
N5 0.36664(13) 0.34845(13) -0.12525(9) 0.0285(4) Uani d . 1 N
N6 0.52150(12) 0.16343(13) -0.28135(9) 0.0256(3) Uani d . 1 N
N7 0.68597(13) 0.05734(13) 0.04170(9) 0.0274(3) Uani d . 1 N
N8 0.78406(16) 0.12897(15) 0.15585(9) 0.0378(4) Uani d . 1 N
N9 0.59087(15) -0.04475(13) -0.05985(10) 0.0343(4) Uani d . 1 N
C1 0.90570(14) 0.40403(15) -0.09424(10) 0.0235(4) Uani d . 1 C
C2 0.91533(16) 0.21063(16) -0.09792(10) 0.0272(4) Uani d U 1 C
C3 0.91422(17) 0.60657(16) -0.10361(12) 0.0334(5) Uani d . 1 C
H3A 0.8857 0.6139 -0.0593 0.040 Uiso calc R 1 H
H3B 0.8573 0.6184 -0.1517 0.040 Uiso calc R 1 H
H3C 0.9702 0.6614 -0.0996 0.040 Uiso calc R 1 H
C4 1.05976(16) 0.4893(2) -0.12032(14) 0.0395(5) Uani d . 1 C
H4A 1.0543 0.4371 -0.1627 0.047 Uiso calc R 1 H
H4B 1.1137 0.4636 -0.0739 0.047 Uiso calc R 1 H
H4C 1.0799 0.5619 -0.1352 0.047 Uiso calc R 1 H
C5 0.9440(2) 0.0133(2) -0.10697(18) 0.0581(7) Uani d . 1 C
H5A 0.9395 -0.0048 -0.1608 0.070 Uiso calc R 1 H
H5B 0.8734 0.0080 -0.0994 0.070 Uiso calc R 1 H
H5C 0.9921 -0.0386 -0.0723 0.070 Uiso calc R 1 H
C6 1.0961(2) 0.1429(2) -0.0811(2) 0.0727(9) Uani d . 1 C
H6A 1.1209 0.2071 -0.0478 0.087 Uiso calc R 1 H
H6B 1.1066 0.1559 -0.1320 0.087 Uiso calc R 1 H
H6C 1.1364 0.0776 -0.0575 0.087 Uiso calc R 1 H
C7 0.46051(14) 0.31231(14) -0.13226(10) 0.0219(4) Uani d . 1 C
C8 0.53995(14) 0.23180(14) -0.21999(9) 0.0199(3) Uani d . 1 C
C9 0.35364(17) 0.40958(17) -0.05886(12) 0.0332(5) Uani d . 1 C
H9A 0.3309 0.4850 -0.0747 0.040 Uiso calc R 1 H
H9B 0.4213 0.4115 -0.0180 0.040 Uiso calc R 1 H
H9C 0.3000 0.3733 -0.0393 0.040 Uiso calc R 1 H
C10 0.26996(16) 0.3283(2) -0.18741(14) 0.0429(6) Uani d . 1 C
H10A 0.2571 0.2488 -0.1932 0.052 Uiso calc R 1 H
H10B 0.2776 0.3586 -0.2359 0.052 Uiso calc R 1 H
H10C 0.2100 0.3639 -0.1750 0.052 Uiso calc R 1 H
C11 0.60783(18) 0.12949(19) -0.31128(13) 0.0376(5) Uani d . 1 C
H11A 0.6754 0.1388 -0.2710 0.045 Uiso calc R 1 H
H11B 0.6078 0.1749 -0.3562 0.045 Uiso calc R 1 H
H11C 0.5986 0.0519 -0.3268 0.045 Uiso calc R 1 H
C12 0.41716(17) 0.11911(19) -0.32009(12) 0.0383(5) Uani d . 1 C
H12A 0.3647 0.1514 -0.2974 0.046 Uiso calc R 1 H
H12B 0.4180 0.0389 -0.3137 0.046 Uiso calc R 1 H
H12C 0.3984 0.1372 -0.3753 0.046 Uiso calc R 1 H
C13 0.74822(15) 0.13688(15) 0.07768(10) 0.0248(4) Uani d . 1 C
C14 0.64297(14) 0.05034(14) -0.03562(10) 0.0227(4) Uani d . 1 C
C15 0.8561(2) 0.2075(2) 0.20481(12) 0.0505(7) Uani d . 1 C
H15A 0.8447 0.2806 0.1806 0.061 Uiso calc R 1 H
H15B 0.9295 0.1843 0.2114 0.061 Uiso calc R 1 H
H15C 0.8427 0.2108 0.2555 0.061 Uiso calc R 1 H
C16 0.7566(2) 0.0352(2) 0.19725(13) 0.0497(6) Uani d . 1 C
H16A 0.8202 -0.0093 0.2197 0.060 Uiso calc R 1 H
H16B 0.7030 -0.0101 0.1611 0.060 Uiso calc R 1 H
H16C 0.7283 0.0620 0.2386 0.060 Uiso calc R 1 H
C17 0.5431(2) -0.0643(2) -0.14191(14) 0.0517(7) Uani d . 1 C
H17A 0.5973 -0.0915 -0.1650 0.062 Uiso calc R 1 H
H17B 0.5132 0.0046 -0.1672 0.062 Uiso calc R 1 H
H17C 0.4867 -0.1193 -0.1489 0.062 Uiso calc R 1 H
C18 0.5902(2) -0.13590(18) -0.00738(14) 0.0461(6) Uani d . 1 C
H18A 0.5902 -0.1068 0.0433 0.055 Uiso calc R 1 H
H18B 0.6534 -0.1815 -0.0017 0.055 Uiso calc R 1 H
H18C 0.5265 -0.1807 -0.0285 0.055 Uiso calc R 1 H

loop_
_atom_site_aniso_label
_atom_site_aniso_U_11
_atom_site_aniso_U_22
_atom_site_aniso_U_33
_atom_site_aniso_U_12
_atom_site_aniso_U_13
_atom_site_aniso_U_23
Co1 0.02435(12) 0.01594(12) 0.01541(10) -0.00310(10) 0.00262(8) 0.00065(9)
S1 0.0229(2) 0.0176(2) 0.0248(2) -0.00239(17) 0.00656(17) 0.00079(17)
S2 0.0293(2) 0.0254(2) 0.0194(2) -0.00704(19) 0.01010(17) -0.00579(17)
S3 0.0392(3) 0.0296(3) 0.0176(2) -0.0098(2) -0.00245(17) 0.00309(19)
O1 0.0253(7) 0.0246(7) 0.0318(7) 0.0027(5) 0.0018(5) -0.0055(6)
O2 0.0211(6) 0.0221(6) 0.0150(5) -0.0037(5) 0.0036(4) 0.0001(5)
O3 0.0392(8) 0.0194(6) 0.0208(6) -0.0091(6) 0.0014(6) 0.0033(5)
N1 0.0233(8) 0.0304(9) 0.0263(8) 0.0008(7) 0.0051(6) -0.0010(7)
N2 0.0241(8) 0.0305(9) 0.0337(9) -0.0085(7) 0.0088(7) -0.0053(7)
N3 0.0315(10) 0.0321(10) 0.0578(12) 0.0118(8) 0.0122(9) 0.0017(9)
N4 0.0232(8) 0.0232(8) 0.0220(7) -0.0034(6) 0.0069(6) -0.0049(6)
N5 0.0275(9) 0.0296(9) 0.0317(9) -0.0018(7) 0.0138(7) -0.0072(7)
N6 0.0259(8) 0.0279(8) 0.0228(8) -0.0047(7) 0.0066(6) -0.0090(6)
N7 0.0365(9) 0.0233(8) 0.0230(8) -0.0003(7) 0.0095(7) 0.0047(6)
N8 0.0600(12) 0.0338(10) 0.0171(8) -0.0003(9) 0.0069(8) 0.0043(7)
N9 0.0488(11) 0.0195(8) 0.0311(9) -0.0112(7) 0.0057(8) 0.0036(7)
C1 0.0210(9) 0.0298(10) 0.0173(8) -0.0048(7) 0.0017(7) -0.0024(7)
C2 0.0293(10) 0.0310(10) 0.0201(9) 0.0070(8) 0.0052(7) 0.0010(7)
C3 0.0350(11) 0.0282(10) 0.0373(11) -0.0108(9) 0.0108(9) -0.0026(8)
C4 0.0286(11) 0.0462(13) 0.0469(13) -0.0125(10) 0.0159(10) -0.0087(11)
C5 0.0561(17) 0.0305(13) 0.088(2) 0.0157(12) 0.0206(15) -0.0013(13)
C6 0.0405(15) 0.0573(18) 0.126(3) 0.0196(13) 0.0336(17) 0.0057(19)
C7 0.0260(9) 0.0190(8) 0.0226(9) -0.0042(7) 0.0100(7) -0.0002(7)
C8 0.0244(9) 0.0182(8) 0.0161(7) -0.0007(7) 0.0043(6) 0.0015(6)
C9 0.0421(12) 0.0292(11) 0.0358(11) 0.0013(9) 0.0232(9) -0.0023(9)
C10 0.0244(11) 0.0551(15) 0.0499(14) 0.0008(10) 0.0117(9) -0.0132(11)
C11 0.0398(12) 0.0404(12) 0.0365(12) -0.0031(10) 0.0173(9) -0.0175(10)
C12 0.0365(12) 0.0452(13) 0.0305(11) -0.0116(10) 0.0053(9) -0.0159(10)
C13 0.0321(10) 0.0233(9) 0.0198(9) 0.0083(8) 0.0086(7) 0.0032(7)
C14 0.0254(9) 0.0180(9) 0.0259(9) 0.0021(7) 0.0093(7) 0.0032(7)
C15 0.0732(18) 0.0487(14) 0.0185(10) 0.0022(12) -0.0046(10) -0.0022(9)
C16 0.0736(18) 0.0499(15) 0.0279(11) 0.0052(13) 0.0181(11) 0.0167(10)
C17 0.0749(18) 0.0317(12) 0.0387(13) -0.0234(12) 0.0006(12) -0.0026(10)
C18 0.0562(15) 0.0274(11) 0.0545(15) -0.0105(10) 0.0153(12) 0.0143(10)

loop_
_atom_type_symbol
_atom_type_description
_atom_type_scat_dispersion_real
_atom_type_scat_dispersion_imag
_atom_type_scat_source
Co Co 0.3494 0.9721 'International Tables Vol C Tables 4.2.6.8 and 6.1.1.4'
S S 0.1246 0.1234 'International Tables Vol C Tables 4.2.6.8 and 6.1.1.4'
O O 0.0106 0.0060 'International Tables Vol C Tables 4.2.6.8 and 6.1.1.4'
N N 0.0061 0.0033 'International Tables Vol C Tables 4.2.6.8 and 6.1.1.4'
C C 0.0033 0.0016 'International Tables Vol C Tables 4.2.6.8 and 6.1.1.4'
H H 0.0000 0.0000 'International Tables Vol C Tables 4.2.6.8 and 6.1.1.4'

loop_
_geom_angle_atom_site_label_1
_geom_angle_atom_site_label_2
_geom_angle_atom_site_label_3
_geom_angle
_geom_angle_publ_flag
S1 Co1 S2 88.196(19) yes
S3 Co1 S1 87.97(2) yes
S3 Co1 S2 90.40(2) yes
O1 Co1 O2 86.80(5) yes
O3 Co1 O1 85.72(6) yes
O3 Co1 O2 86.54(5) yes
O1 Co1 S1 93.47(4) yes
O2 Co1 S2 90.50(4) yes
O3 Co1 S3 95.02(4) yes
O1 Co1 S3 92.35(4) ?
O1 Co1 S2 176.83(4) yes
O2 Co1 S3 178.17(4) yes
O3 Co1 S1 176.93(4) yes
O2 Co1 S1 90.46(4) ?
O3 Co1 S2 92.47(5) ?
C1 S1 Co1 107.22(7) yes
C7 S2 Co1 105.50(6) yes
C13 S3 Co1 107.50(6) yes
C2 O1 Co1 127.72(13) yes
C8 O2 Co1 119.05(10) yes
C14 O3 Co1 131.79(12) yes
C1 N1 C2 123.39(16) yes
C1 N2 C3 123.10(16) ?
C1 N2 C4 120.09(17) ?
C3 N2 C4 116.73(17) ?
C2 N3 C6 121.7(2) ?
C2 N3 C5 119.72(19) ?
C6 N3 C5 117.14(19) ?
C7 N4 C8 122.94(15) yes
C7 N5 C10 119.65(16) ?
C7 N5 C9 124.57(16) ?
C10 N5 C9 115.77(16) ?
C8 N6 C11 120.28(15) ?
C8 N6 C12 123.02(16) ?
C11 N6 C12 116.70(15) ?
C13 N7 C14 125.12(16) yes
C13 N8 C15 123.90(18) ?
C13 N8 C16 121.52(19) ?
C15 N8 C16 114.50(18) ?
C14 N9 C17 120.07(16) ?
C14 N9 C18 122.42(18) ?
C17 N9 C18 117.14(17) ?
N1 C1 N2 115.11(16) ?
N1 C1 S1 129.94(15) ?
N2 C1 S1 114.95(14) ?
O1 C2 N1 129.01(17) ?
O1 C2 N3 115.95(18) ?
N1 C2 N3 114.94(18) ?
N2 C3 H3A 109.5 ?
N2 C3 H3B 109.5 ?
H3A C3 H3B 109.5 ?
N2 C3 H3C 109.5 ?
H3A C3 H3C 109.5 ?
H3B C3 H3C 109.5 ?
N2 C4 H4A 109.5 ?
N2 C4 H4B 109.5 ?
H4A C4 H4B 109.5 ?
N2 C4 H4C 109.5 ?
H4A C4 H4C 109.5 ?
H4B C4 H4C 109.5 ?
N3 C5 H5A 109.5 ?
N3 C5 H5B 109.5 ?
H5A C5 H5B 109.5 ?
N3 C5 H5C 109.5 ?
H5A C5 H5C 109.5 ?
H5B C5 H5C 109.5 ?
N3 C6 H6A 109.5 ?
N3 C6 H6B 109.5 ?
H6A C6 H6B 109.5 ?
N3 C6 H6C 109.5 ?
H6A C6 H6C 109.5 ?
H6B C6 H6C 109.5 ?
N4 C7 N5 115.05(16) ?
N4 C7 S2 128.47(14) ?
N5 C7 S2 116.45(13) ?
O2 C8 N6 117.19(16) ?
O2 C8 N4 127.51(16) ?
N6 C8 N4 115.16(15) ?
N5 C9 H9A 109.5 ?
N5 C9 H9B 109.5 ?
H9A C9 H9B 109.5 ?
N5 C9 H9C 109.5 ?
H9A C9 H9C 109.5 ?
H9B C9 H9C 109.5 ?
N5 C10 H10A 109.5 ?
N5 C10 H10B 109.5 ?
H10A C10 H10B 109.5 ?
N5 C10 H10C 109.5 ?
H10A C10 H10C 109.5 ?
H10B C10 H10C 109.5 ?
N6 C11 H11A 109.5 ?
N6 C11 H11B 109.5 ?
H11A C11 H11B 109.5 ?
N6 C11 H11C 109.5 ?
H11A C11 H11C 109.5 ?
H11B C11 H11C 109.5 ?
N6 C12 H12A 109.5 ?
N6 C12 H12B 109.5 ?
H12A C12 H12B 109.5 ?
N6 C12 H12C 109.5 ?
H12A C12 H12C 109.5 ?
H12B C12 H12C 109.5 ?
N7 C13 N8 116.37(17) ?
N7 C13 S3 129.28(14) ?
N8 C13 S3 114.34(15) ?
O3 C14 N7 130.00(17) ?
O3 C14 N9 115.66(16) ?
N7 C14 N9 114.34(16) ?
N8 C15 H15A 109.5 ?
N8 C15 H15B 109.5 ?
H15A C15 H15B 109.5 ?
N8 C15 H15C 109.5 ?
H15A C15 H15C 109.5 ?
H15B C15 H15C 109.5 ?
N8 C16 H16A 109.5 ?
N8 C16 H16B 109.5 ?
H16A C16 H16B 109.5 ?
N8 C16 H16C 109.5 ?
H16A C16 H16C 109.5 ?
H16B C16 H16C 109.5 ?
N9 C17 H17A 109.5 ?
N9 C17 H17B 109.5 ?
H17A C17 H17B 109.5 ?
N9 C17 H17C 109.5 ?
H17A C17 H17C 109.5 ?
H17B C17 H17C 109.5 ?
N9 C18 H18A 109.5 ?
N9 C18 H18B 109.5 ?
H18A C18 H18B 109.5 ?
N9 C18 H18C 109.5 ?
H18A C18 H18C 109.5 ?
H18B C18 H18C 109.5 ?

loop_
_geom_bond_atom_site_label_1
_geom_bond_atom_site_label_2
_geom_bond_distance
_geom_bond_publ_flag
Co1 O1 1.9387(13) yes
Co1 O2 1.9538(11) yes
Co1 O3 1.9101(12) yes
Co1 S1 2.2072(5) yes
Co1 S2 2.2133(6) yes
Co1 S3 2.2008(5) yes
S1 C1 1.7358(19) yes
S2 C7 1.7530(18) yes
S3 C13 1.7455(19) yes
O1 C2 1.262(2) yes
O2 C8 1.272(2) yes
O3 C14 1.261(2) yes
N1 C1 1.324(2) yes
N1 C2 1.348(3) yes
N2 C1 1.358(2) yes
N2 C3 1.449(3) ?
N2 C4 1.457(3) ?
N3 C2 1.358(2) yes
N3 C6 1.450(3) ?
N3 C5 1.460(3) ?
N4 C7 1.320(2) yes
N4 C8 1.349(2) yes
N5 C7 1.351(2) yes
N5 C10 1.455(3) ?
N5 C9 1.459(2) ?
N6 C8 1.348(2) yes
N6 C11 1.450(2) ?
N6 C12 1.454(2) ?
N7 C13 1.311(2) yes
N7 C14 1.349(2) yes
N8 C13 1.355(2) yes
N8 C15 1.452(3) ?
N8 C16 1.462(3) ?
N9 C14 1.350(2) yes
N9 C17 1.452(3) ?
N9 C18 1.457(3) ?
C3 H3A 0.9800 ?
C3 H3B 0.9800 ?
C3 H3C 0.9800 ?
C4 H4A 0.9800 ?
C4 H4B 0.9800 ?
C4 H4C 0.9800 ?
C5 H5A 0.9800 ?
C5 H5B 0.9800 ?
C5 H5C 0.9800 ?
C6 H6A 0.9800 ?
C6 H6B 0.9800 ?
C6 H6C 0.9800 ?
C9 H9A 0.9800 ?
C9 H9B 0.9800 ?
C9 H9C 0.9800 ?
C10 H10A 0.9800 ?
C10 H10B 0.9800 ?
C10 H10C 0.9800 ?
C11 H11A 0.9800 ?
C11 H11B 0.9800 ?
C11 H11C 0.9800 ?
C12 H12A 0.9800 ?
C12 H12B 0.9800 ?
C12 H12C 0.9800 ?
C15 H15A 0.9800 ?
C15 H15B 0.9800 ?
C15 H15C 0.9800 ?
C16 H16A 0.9800 ?
C16 H16B 0.9800 ?
C16 H16C 0.9800 ?
C17 H17A 0.9800 ?
C17 H17B 0.9800 ?
C17 H17C 0.9800 ?
C18 H18A 0.9800 ?
C18 H18B 0.9800 ?
C18 H18C 0.9800 ?

loop_
_geom_torsion_atom_site_label_1
_geom_torsion_atom_site_label_2
_geom_torsion_atom_site_label_3
_geom_torsion_atom_site_label_4
_geom_torsion
O1 Co1 S1 C1 -11.81(7)
O2 Co1 S1 C1 -98.64(7)
S3 Co1 S1 C1 80.42(6)
S2 Co1 S1 C1 170.88(6)
O3 Co1 S2 C7 -58.62(7)
O2 Co1 S2 C7 27.94(7)
S3 Co1 S2 C7 -153.66(6)
S1 Co1 S2 C7 118.38(6)
O3 Co1 S3 C13 -9.91(8)
O1 Co1 S3 C13 -95.81(8)
S1 Co1 S3 C13 170.79(7)
S2 Co1 S3 C13 82.61(7)
O3 Co1 O1 C2 -149.85(16)
O2 Co1 O1 C2 123.39(16)
S3 Co1 O1 C2 -54.99(16)
S1 Co1 O1 C2 33.12(16)
O3 Co1 O2 C8 36.87(13)
O1 Co1 O2 C8 122.77(13)
S1 Co1 O2 C8 -143.78(12)
S2 Co1 O2 C8 -55.58(12)
O1 Co1 O3 C14 98.05(17)
O2 Co1 O3 C14 -174.91(17)
S3 Co1 O3 C14 6.06(17)
S2 Co1 O3 C14 -84.56(17)
C2 N1 C1 N2 -165.51(17)
C2 N1 C1 S1 15.0(3)
C3 N2 C1 N1 -175.62(17)
C4 N2 C1 N1 8.0(2)
C3 N2 C1 S1 4.0(2)
C4 N2 C1 S1 -172.41(14)
Co1 S1 C1 N1 -6.50(19)
Co1 S1 C1 N2 173.98(12)
Co1 O1 C2 N1 -36.0(3)
Co1 O1 C2 N3 147.83(15)
C1 N1 C2 O1 6.5(3)
C1 N1 C2 N3 -177.27(18)
C6 N3 C2 O1 171.6(2)
C5 N3 C2 O1 5.4(3)
C6 N3 C2 N1 -5.1(3)
C5 N3 C2 N1 -171.3(2)
C8 N4 C7 N5 166.00(16)
C8 N4 C7 S2 -16.0(3)
C10 N5 C7 N4 -3.6(3)
C9 N5 C7 N4 177.45(17)
C10 N5 C7 S2 178.16(16)
C9 N5 C7 S2 -0.8(2)
Co1 S2 C7 N4 -2.14(18)
Co1 S2 C7 N5 175.85(12)
Co1 O2 C8 N6 -129.30(14)
Co1 O2 C8 N4 55.2(2)
C11 N6 C8 O2 6.1(2)
C12 N6 C8 O2 -174.66(17)
C11 N6 C8 N4 -177.83(17)
C12 N6 C8 N4 1.4(3)
C7 N4 C8 O2 -10.6(3)
C7 N4 C8 N6 173.88(16)
C14 N7 C13 N8 -179.65(18)
C14 N7 C13 S3 -0.9(3)
C15 N8 C13 N7 178.0(2)
C16 N8 C13 N7 1.5(3)
C15 N8 C13 S3 -0.9(3)
C16 N8 C13 S3 -177.41(17)
Co1 S3 C13 N7 10.1(2)
Co1 S3 C13 N8 -171.18(13)
Co1 O3 C14 N7 3.3(3)
Co1 O3 C14 N9 -177.98(13)
C13 N7 C14 O3 -8.0(3)
C13 N7 C14 N9 173.27(18)
C17 N9 C14 O3 2.7(3)
C18 N9 C14 O3 175.48(19)
C17 N9 C14 N7 -178.4(2)
C18 N9 C14 N7 -5.6(3)
